data_4112815
loop_
_publ_author_name
'Kwangyeol Lee'
'Yoon Jeong Choi'
'Youn-Jaung Cho'
'Chang Yeon Lee'
'Hyunjoon Song'
'Chang Hoon Lee'
'Yoon Sup Lee'
'Joon T. Park'

_publ_section_title
;
 Strong Interfullerene Electronic Communication in a
 Bisfullerene-Hexarhodium Sandwich Complex
;
_journal_name_full 'Journal of the American Chemical Society'
_journal_page_first 9837
_journal_page_last 9844
_journal_paper_doi 10.1021/ja047290u
_journal_volume 126
_journal_year 2004
_chemical_formula_sum 'C119 H44 O9 P4 Rh6'
_chemical_formula_weight 2358.88
_chemical_name_systematic
; 
 ? 
;
_space_group_IT_number 2
_symmetry_cell_setting triclinic
_symmetry_space_group_name_Hall '-P 1'
_symmetry_space_group_name_H-M 'P -1'
_atom_sites_solution_hydrogens geom
_atom_sites_solution_primary direct
_atom_sites_solution_secondary difmap
_audit_creation_method SHELXL-97
_cell_angle_alpha 85.07(3)
_cell_angle_beta 83.43(3)
_cell_angle_gamma 73.24(3)
_cell_formula_units_Z 4
_cell_length_a 15.499(3)
_cell_length_b 19.415(4)
_cell_length_c 33.223(7)
_cell_measurement_temperature 293(2)
_cell_volume 9495(4)
_computing_structure_refinement 'SHELXL-97 (Sheldrick, 1997)'
_computing_structure_solution 'SHELXS-97 (Sheldrick, 1990)'
_diffrn_ambient_temperature 293(2)
_diffrn_measured_fraction_theta_full 0.977
_diffrn_measured_fraction_theta_max 0.977
_diffrn_radiation_monochromator graphite
_diffrn_radiation_source 'fine-focus sealed tube'
_diffrn_radiation_type MoK\a
_diffrn_radiation_wavelength 0.71073
_diffrn_reflns_av_R_equivalents 0.1894
_diffrn_reflns_av_sigmaI/netI 0.3945
_diffrn_reflns_limit_h_max 15
_diffrn_reflns_limit_h_min -12
_diffrn_reflns_limit_k_max 19
_diffrn_reflns_limit_k_min -17
_diffrn_reflns_limit_l_max 33
_diffrn_reflns_limit_l_min -33
_diffrn_reflns_number 32181
_diffrn_reflns_theta_full 21.00
_diffrn_reflns_theta_max 21.00
_diffrn_reflns_theta_min 1.46
_exptl_absorpt_coefficient_mu 1.149
_exptl_crystal_density_diffrn 1.650
_exptl_crystal_F_000 4640
_refine_diff_density_max 1.395
_refine_diff_density_min -1.513
_refine_diff_density_rms 0.311
_refine_ls_extinction_method none
_refine_ls_goodness_of_fit_ref 0.941
_refine_ls_hydrogen_treatment mixed
_refine_ls_matrix_type full
_refine_ls_number_parameters 1013
_refine_ls_number_reflns 19943
_refine_ls_number_restraints 0
_refine_ls_restrained_S_all 0.941
_refine_ls_R_factor_all 0.2764
_refine_ls_R_factor_gt 0.1036
_refine_ls_shift/su_max 0.000
_refine_ls_shift/su_mean 0.000
_refine_ls_structure_factor_coef Fsqd
_refine_ls_weighting_details 'w=1/[\s^2^(Fo^2^)+(0.0903P)^2^+0.0000P] where P=(Fo^2^+2Fc^2^)/3'
_refine_ls_weighting_scheme calc
_refine_ls_wR_factor_gt 0.2154
_refine_ls_wR_factor_ref 0.2965
_reflns_number_gt 6844
_reflns_number_total 19943
_reflns_threshold_expression >2sigma(I)
_cod_data_source_file ja047290usi20040510_123808.cif
_cod_data_source_block ts
_cod_depositor_comments
;
The following automatic conversions were performed:

'_refine_ls_weighting_scheme' value 'calc
w=1/[\s^2^(Fo^2^)+(0.0903P)^2^+0.0000P] where P=(Fo^2^+2Fc^2^)/3' was
changed to 'calc'. New tag '_refine_ls_weighting_details' was
created. The value of the new tag was set to
'w=1/[\s^2^(Fo^2^)+(0.0903P)^2^+0.0000P] where P=(Fo^2^+2Fc^2^)/3'.

Automatic conversion script
Id: cif_fix_values 3143 2015-03-26 13:38:13Z robertas 
;
_cod_original_cell_volume 9495(3)
_cod_database_code 4112815

loop_
_symmetry_equiv_pos_as_xyz
'x, y, z'
'-x, -y, -z'

loop_
_atom_site_label
_atom_site_type_symbol
_atom_site_fract_x
_atom_site_fract_y
_atom_site_fract_z
_atom_site_U_iso_or_equiv
_atom_site_adp_type
_atom_site_occupancy
_atom_site_calc_flag
_atom_site_refinement_flags
Rh1 Rh 0.39909(19) 0.62542(15) 0.67848(7) 0.0294(8) Uani 1 d .
Rh2 Rh 0.48889(18) 0.58728(15) 0.60443(7) 0.0281(8) Uani 1 d .
Rh3 Rh 0.55445(18) 0.66289(14) 0.65482(7) 0.0272(8) Uani 1 d .
Rh4 Rh 0.55594(18) 0.55754(15) 0.71501(7) 0.0275(8) Uani 1 d .
Rh5 Rh 0.48911(19) 0.48086(15) 0.66625(8) 0.0320(8) Uani 1 d .
Rh6 Rh 0.64774(19) 0.51593(15) 0.63989(8) 0.0299(8) Uani 1 d .
C1A C 0.381(2) 0.5398(17) 0.6389(9) 0.025(9) Uiso 1 d .
O1A O 0.3137(14) 0.5390(11) 0.6282(6) 0.032(6) Uiso 1 d .
C1B C 0.485(2) 0.6694(19) 0.7134(10) 0.037(10) Uiso 1 d .
O1B O 0.4610(13) 0.7147(11) 0.7380(6) 0.027(6) Uiso 1 d .
C1C C 0.308(3) 0.616(2) 0.7194(13) 0.070(14) Uiso 1 d .
O1C O 0.2553(18) 0.5988(15) 0.7409(8) 0.067(8) Uiso 1 d .
C2A C 0.475(3) 0.551(2) 0.5558(12) 0.059(12) Uiso 1 d .
O2A O 0.4505(18) 0.5470(15) 0.5252(8) 0.077(9) Uiso 1 d .
C4A C 0.495(2) 0.5290(19) 0.7654(11) 0.042(10) Uiso 1 d .
O4A O 0.4459(16) 0.5203(13) 0.7922(7) 0.051(7) Uiso 1 d .
C5A C 0.435(2) 0.431(2) 0.7115(11) 0.043(11) Uiso 1 d .
O5A O 0.3896(18) 0.4110(15) 0.7328(8) 0.073(9) Uiso 1 d .
C6A C 0.623(2) 0.5959(18) 0.5930(10) 0.030(9) Uiso 1 d .
O6A O 0.6659(13) 0.6128(11) 0.5652(6) 0.027(6) Uiso 1 d .
C6B C 0.619(2) 0.450(2) 0.6948(10) 0.038(10) Uiso 1 d .
O6B O 0.6585(13) 0.3967(12) 0.7124(6) 0.030(6) Uiso 1 d .
C6C C 0.755(2) 0.5167(18) 0.6429(9) 0.034(10) Uiso 1 d .
O6C O 0.835(2) 0.5185(16) 0.6396(8) 0.081(9) Uiso 1 d .
P1 P 0.6610(6) 0.7069(5) 0.6778(2) 0.028(3) Uani 1 d .
P2 P 0.6695(6) 0.5811(5) 0.7460(2) 0.030(3) Uani 1 d .
P3 P 0.5216(6) 0.3844(5) 0.6255(3) 0.031(3) Uani 1 d .
P4 P 0.7001(6) 0.4180(5) 0.5990(2) 0.035(3) Uani 1 d .
C100 C 0.686(2) 0.6714(16) 0.7303(8) 0.026(9) Uiso 1 d .
H10A H 0.6473 0.7058 0.7490 0.032 Uiso 1 calc R
H10B H 0.7479 0.6693 0.7333 0.032 Uiso 1 calc R
C500 C 0.609(2) 0.3910(18) 0.5831(9) 0.032(9) Uiso 1 d .
H50A H 0.6327 0.3445 0.5712 0.039 Uiso 1 calc R
H50B H 0.5803 0.4255 0.5622 0.039 Uiso 1 calc R
C101 C 0.6290(13) 0.8053(8) 0.6863(6) 0.036(10) Uiso 1 d G
C102 C 0.5670(13) 0.8338(10) 0.7184(5) 0.031(9) Uiso 1 d G
H102 H 0.5455 0.8034 0.7376 0.037 Uiso 1 calc R
C103 C 0.5370(11) 0.9080(11) 0.7220(5) 0.026(9) Uiso 1 d G
H103 H 0.4955 0.9271 0.7435 0.031 Uiso 1 calc R
C104 C 0.5691(13) 0.9535(8) 0.6935(6) 0.042(10) Uiso 1 d G
H104 H 0.5491 1.0031 0.6959 0.050 Uiso 1 calc R
C105 C 0.6311(13) 0.9250(11) 0.6613(5) 0.040(10) Uiso 1 d G
H105 H 0.6526 0.9555 0.6422 0.048 Uiso 1 calc R
C106 C 0.6611(11) 0.8509(11) 0.6577(5) 0.034(9) Uiso 1 d G
H106 H 0.7026 0.8318 0.6362 0.040 Uiso 1 calc R
C201 C 0.7707(13) 0.6963(13) 0.6493(7) 0.031(9) Uiso 1 d G
C202 C 0.7769(15) 0.6855(14) 0.6082(7) 0.079(14) Uiso 1 d G
H202 H 0.7259 0.6843 0.5962 0.095 Uiso 1 calc R
C203 C 0.8592(18) 0.6766(15) 0.5848(5) 0.079(14) Uiso 1 d G
H203 H 0.8634 0.6695 0.5572 0.095 Uiso 1 calc R
C204 C 0.9354(14) 0.6785(15) 0.6026(7) 0.071(13) Uiso 1 d G
H204 H 0.9905 0.6725 0.5869 0.085 Uiso 1 calc R
C205 C 0.9292(14) 0.6892(14) 0.6438(8) 0.071(13) Uiso 1 d G
H205 H 0.9802 0.6904 0.6557 0.085 Uiso 1 calc R
C206 C 0.8469(17) 0.6981(14) 0.6671(5) 0.062(12) Uiso 1 d G
H206 H 0.8427 0.7053 0.6947 0.074 Uiso 1 calc R
C301 C 0.6428(14) 0.5910(12) 0.8011(4) 0.032(9) Uiso 1 d G
C302 C 0.5546(12) 0.6228(11) 0.8170(5) 0.043(10) Uiso 1 d G
H302 H 0.5088 0.6398 0.7998 0.051 Uiso 1 calc R
C303 C 0.5348(10) 0.6291(11) 0.8586(6) 0.028(9) Uiso 1 d G
H303 H 0.4758 0.6504 0.8693 0.033 Uiso 1 calc R
C304 C 0.6032(13) 0.6037(11) 0.8844(4) 0.033(9) Uiso 1 d G
H304 H 0.5900 0.6080 0.9122 0.040 Uiso 1 calc R
C305 C 0.6914(12) 0.5720(11) 0.8685(5) 0.042(10) Uiso 1 d G
H305 H 0.7372 0.5550 0.8857 0.050 Uiso 1 calc R
C306 C 0.7112(10) 0.5656(11) 0.8269(6) 0.027(9) Uiso 1 d G
H306 H 0.7702 0.5444 0.8162 0.033 Uiso 1 calc R
C401 C 0.7773(12) 0.5203(11) 0.7432(6) 0.035(10) Uiso 1 d G
C402 C 0.8565(17) 0.5383(10) 0.7293(6) 0.033(9) Uiso 1 d G
H402 H 0.8540 0.5854 0.7202 0.040 Uiso 1 calc R
C403 C 0.9394(13) 0.4859(15) 0.7291(7) 0.103(17) Uiso 1 d G
H403 H 0.9924 0.4980 0.7198 0.124 Uiso 1 calc R
C404 C 0.9432(13) 0.4155(13) 0.7428(7) 0.062(12) Uiso 1 d G
H404 H 0.9987 0.3805 0.7426 0.075 Uiso 1 calc R
C405 C 0.8640(18) 0.3975(10) 0.7566(7) 0.072(13) Uiso 1 d G
H405 H 0.8665 0.3504 0.7658 0.086 Uiso 1 calc R
C406 C 0.7810(14) 0.4499(13) 0.7568(6) 0.044(10) Uiso 1 d G
H406 H 0.7281 0.4378 0.7661 0.052 Uiso 1 calc R
C501 C 0.4283(12) 0.3768(12) 0.5995(6) 0.024(9) Uiso 1 d G
C502 C 0.3514(15) 0.3710(12) 0.6239(5) 0.042(10) Uiso 1 d G
H502 H 0.3495 0.3717 0.6519 0.050 Uiso 1 calc R
C503 C 0.2772(13) 0.3641(13) 0.6064(7) 0.061(12) Uiso 1 d G
H503 H 0.2257 0.3602 0.6227 0.073 Uiso 1 calc R
C504 C 0.2799(13) 0.3631(13) 0.5645(7) 0.067(13) Uiso 1 d G
H504 H 0.2303 0.3585 0.5528 0.080 Uiso 1 calc R
C505 C 0.3568(16) 0.3688(13) 0.5401(5) 0.061(12) Uiso 1 d G
H505 H 0.3587 0.3681 0.5120 0.073 Uiso 1 calc R
C506 C 0.4310(13) 0.3757(12) 0.5576(6) 0.038(10) Uiso 1 d G
H506 H 0.4825 0.3796 0.5412 0.046 Uiso 1 calc R
C601 C 0.5607(14) 0.2936(9) 0.6472(7) 0.051(11) Uiso 1 d G
C602 C 0.5818(15) 0.2791(11) 0.6872(6) 0.065(13) Uiso 1 d G
H602 H 0.5747 0.3168 0.7039 0.078 Uiso 1 calc R
C603 C 0.6136(14) 0.2082(13) 0.7022(5) 0.040(10) Uiso 1 d G
H603 H 0.6277 0.1985 0.7290 0.048 Uiso 1 calc R
C604 C 0.6242(14) 0.1518(10) 0.6773(7) 0.056(12) Uiso 1 d G
H604 H 0.6455 0.1044 0.6873 0.067 Uiso 1 calc R
C605 C 0.6032(14) 0.1663(11) 0.6373(6) 0.055(12) Uiso 1 d G
H605 H 0.6103 0.1286 0.6206 0.066 Uiso 1 calc R
C606 C 0.5714(14) 0.2372(13) 0.6223(5) 0.033(9) Uiso 1 d G
H606 H 0.5573 0.2469 0.5955 0.040 Uiso 1 calc R
C701 C 0.7637(18) 0.4358(13) 0.5506(6) 0.031(9) Uiso 1 d G
C702 C 0.7239(13) 0.4478(14) 0.5142(8) 0.064(13) Uiso 1 d G
H702 H 0.6632 0.4496 0.5142 0.076 Uiso 1 calc R
C703 C 0.7746(19) 0.4571(15) 0.4779(6) 0.085(15) Uiso 1 d G
H703 H 0.7479 0.4651 0.4536 0.102 Uiso 1 calc R
C704 C 0.8652(19) 0.4543(15) 0.4780(8) 0.076(14) Uiso 1 d G
H704 H 0.8991 0.4605 0.4537 0.091 Uiso 1 calc R
C705 C 0.9051(13) 0.4423(17) 0.5143(10) 0.15(2) Uiso 1 d G
H705 H 0.9657 0.4405 0.5143 0.180 Uiso 1 calc R
C706 C 0.8544(19) 0.4330(17) 0.5506(8) 0.14(2) Uiso 1 d G
H706 H 0.8810 0.4250 0.5749 0.167 Uiso 1 calc R
C801 C 0.7730(14) 0.3343(11) 0.6195(7) 0.040(10) Uiso 1 d G
C802 C 0.7935(16) 0.2729(14) 0.5975(6) 0.060(12) Uiso 1 d G
H802 H 0.7651 0.2737 0.5742 0.072 Uiso 1 calc R
C803 C 0.8564(17) 0.2103(11) 0.6104(8) 0.080(15) Uiso 1 d G
H803 H 0.8701 0.1693 0.5957 0.096 Uiso 1 calc R
C804 C 0.8987(15) 0.2091(12) 0.6453(8) 0.081(15) Uiso 1 d G
H804 H 0.9408 0.1673 0.6539 0.097 Uiso 1 calc R
C805 C 0.8782(16) 0.2705(16) 0.6672(6) 0.080(14) Uiso 1 d G
H805 H 0.9066 0.2698 0.6905 0.096 Uiso 1 calc R
C806 C 0.8153(17) 0.3331(12) 0.6543(7) 0.062(12) Uiso 1 d G
H806 H 0.8016 0.3742 0.6690 0.074 Uiso 1 calc R
C1 C 0.360(2) 0.7392(18) 0.6570(9) 0.028(9) Uiso 1 d .
C2 C 0.324(2) 0.7025(18) 0.6340(9) 0.030(9) Uiso 1 d .
C3 C 0.3732(18) 0.6812(15) 0.5922(8) 0.011(7) Uiso 1 d .
C4 C 0.457(2) 0.6964(16) 0.5812(9) 0.021(8) Uiso 1 d .
C5 C 0.4961(19) 0.7380(16) 0.6065(8) 0.017(8) Uiso 1 d .
C6 C 0.442(2) 0.7586(17) 0.6451(9) 0.026(9) Uiso 1 d .
C7 C 0.432(2) 0.8375(17) 0.6535(9) 0.022(8) Uiso 1 d .
C8 C 0.340(2) 0.8606(18) 0.6781(9) 0.026(9) Uiso 1 d .
C9 C 0.294(2) 0.8078(17) 0.6760(9) 0.025(9) Uiso 1 d .
C10 C 0.205(2) 0.8226(17) 0.6747(9) 0.023(8) Uiso 1 d .
C11 C 0.173(2) 0.7836(17) 0.6506(9) 0.023(8) Uiso 1 d .
C12 C 0.228(2) 0.7219(17) 0.6286(9) 0.027(9) Uiso 1 d .
C13 C 0.219(2) 0.7167(16) 0.5859(8) 0.020(8) Uiso 1 d .
C14 C 0.307(2) 0.6886(18) 0.5649(10) 0.033(9) Uiso 1 d .
C15 C 0.322(2) 0.7109(18) 0.5242(10) 0.033(9) Uiso 1 d .
C16 C 0.402(2) 0.7311(18) 0.5113(9) 0.030(9) Uiso 1 d .
C17 C 0.4695(19) 0.7249(16) 0.5387(8) 0.019(8) Uiso 1 d .
C18 C 0.512(2) 0.7843(18) 0.5378(9) 0.027(9) Uiso 1 d .
C19 C 0.526(2) 0.791(2) 0.5802(11) 0.047(11) Uiso 1 d .
C20 C 0.515(2) 0.8588(18) 0.5911(9) 0.028(9) Uiso 1 d .
C21 C 0.464(2) 0.886(2) 0.6298(11) 0.049(11) Uiso 1 d .
C22 C 0.413(2) 0.9559(18) 0.6260(9) 0.029(9) Uiso 1 d .
C23 C 0.331(2) 0.9818(18) 0.6473(9) 0.030(9) Uiso 1 d .
C24 C 0.288(2) 0.9354(19) 0.6735(10) 0.038(10) Uiso 1 d .
C25 C 0.200(2) 0.9489(19) 0.6682(9) 0.033(10) Uiso 1 d .
C26 C 0.150(2) 0.8989(18) 0.6676(9) 0.031(9) Uiso 1 d .
C27 C 0.089(2) 0.9033(18) 0.6401(9) 0.031(9) Uiso 1 d .
C28 C 0.100(2) 0.8275(17) 0.6276(9) 0.023(8) Uiso 1 d .
C29 C 0.083(2) 0.8205(19) 0.5892(10) 0.036(10) Uiso 1 d .
C30 C 0.147(2) 0.7615(17) 0.5681(9) 0.022(8) Uiso 1 d .
C31 C 0.167(2) 0.7840(19) 0.5257(10) 0.040(10) Uiso 1 d .
C32 C 0.248(2) 0.7610(19) 0.5059(10) 0.036(10) Uiso 1 d .
C33 C 0.290(2) 0.8151(19) 0.4779(9) 0.033(9) Uiso 1 d .
C34 C 0.3816(19) 0.7941(16) 0.4831(8) 0.017(8) Uiso 1 d .
C35 C 0.422(2) 0.848(2) 0.4812(10) 0.037(10) Uiso 1 d .
C36 C 0.490(2) 0.844(2) 0.5101(10) 0.041(10) Uiso 1 d .
C37 C 0.481(2) 0.9188(18) 0.5210(9) 0.032(9) Uiso 1 d .
C38 C 0.490(2) 0.9215(17) 0.5625(9) 0.028(9) Uiso 1 d .
C39 C 0.429(2) 0.9836(18) 0.5834(9) 0.032(9) Uiso 1 d .
C40 C 0.358(2) 1.0284(19) 0.5636(10) 0.042(10) Uiso 1 d .
C41 C 0.273(2) 1.0598(19) 0.5855(10) 0.040(10) Uiso 1 d .
C42 C 0.253(2) 1.040(2) 0.6274(11) 0.051(11) Uiso 1 d .
C43 C 0.176(2) 1.008(2) 0.6394(10) 0.044(11) Uiso 1 d .
C44 C 0.109(2) 1.0175(19) 0.6131(10) 0.037(10) Uiso 1 d .
C45 C 0.0678(19) 0.9604(17) 0.6144(9) 0.020(8) Uiso 1 d .
C46 C 0.054(2) 0.9508(19) 0.5725(10) 0.039(10) Uiso 1 d .
C47 C 0.064(2) 0.8842(19) 0.5586(10) 0.034(9) Uiso 1 d .
C48 C 0.109(2) 0.860(2) 0.5207(10) 0.044(11) Uiso 1 d .
C49 C 0.147(2) 0.9099(18) 0.4975(9) 0.028(9) Uiso 1 d .
C50 C 0.239(2) 0.8835(19) 0.4748(9) 0.030(9) Uiso 1 d .
C51 C 0.283(2) 0.9386(18) 0.4727(9) 0.027(9) Uiso 1 d .
C52 C 0.375(2) 0.9212(16) 0.4771(8) 0.019(8) Uiso 1 d .
C53 C 0.408(2) 0.9621(17) 0.5022(9) 0.025(9) Uiso 1 d .
C54 C 0.348(2) 1.0185(17) 0.5222(9) 0.026(9) Uiso 1 d .
C55 C 0.256(2) 1.0397(18) 0.5189(9) 0.032(9) Uiso 1 d .
C56 C 0.203(2) 1.0626(17) 0.5605(9) 0.026(9) Uiso 1 d .
C57 C 0.1272(18) 1.0440(15) 0.5712(8) 0.010(7) Uiso 1 d .
C58 C 0.092(2) 1.0046(17) 0.5465(9) 0.027(9) Uiso 1 d .
C59 C 0.140(2) 0.9807(17) 0.5084(9) 0.027(9) Uiso 1 d .
C60 C 0.219(2) 0.9978(19) 0.4959(10) 0.039(10) Uiso 1 d .
Rh1' Rh 0.87977(18) 0.11717(15) 0.81984(7) 0.0258(8) Uani 1 d .
Rh2' Rh 0.89630(18) 0.04164(15) 0.89383(7) 0.0261(8) Uani 1 d .
Rh3' Rh 0.78178(17) 0.02093(14) 0.84066(7) 0.0225(8) Uani 1 d .
Rh4' Rh 0.92277(18) -0.01330(15) 0.78213(7) 0.0239(8) Uani 1 d .
Rh5' Rh 1.03854(18) 0.00943(15) 0.83351(7) 0.0253(8) Uani 1 d .
Rh6' Rh 0.94328(17) -0.09019(14) 0.85731(7) 0.0227(8) Uani 1 d .
C1A' C 0.992(2) 0.107(2) 0.8608(10) 0.047(11) Uiso 1 d .
O1A' O 1.0114(14) 0.1525(12) 0.8724(6) 0.032(6) Uiso 1 d .
C1B' C 0.8044(17) 0.0667(14) 0.7809(7) 0.003(7) Uiso 1 d .
O1B' O 0.7529(13) 0.1022(11) 0.7578(6) 0.027(6) Uiso 1 d .
C1C' C 0.920(2) 0.177(2) 0.7799(11) 0.049(11) Uiso 1 d .
O1C' O 0.9598(16) 0.2125(14) 0.7608(7) 0.056(8) Uiso 1 d .
C2A' C 0.946(2) 0.0374(19) 0.9425(10) 0.039(10) Uiso 1 d .
O2A' O 0.9548(15) 0.0494(13) 0.9748(7) 0.054(7) Uiso 1 d .
C4A' C 0.979(2) 0.0233(18) 0.7335(10) 0.032(10) Uiso 1 d .
O4A' O 1.0115(15) 0.0482(13) 0.7076(7) 0.048(7) Uiso 1 d .
C5A' C 1.120(2) 0.0344(18) 0.7935(9) 0.030(9) Uiso 1 d .
O5A' O 1.1657(16) 0.0578(13) 0.7677(7) 0.055(7) Uiso 1 d .
C6A' C 0.853(2) -0.053(2) 0.9058(11) 0.043(11) Uiso 1 d .
O6A' O 0.8127(15) -0.0738(13) 0.9337(7) 0.043(7) Uiso 1 d .
C6B' C 1.037(2) -0.0934(18) 0.8031(9) 0.032(9) Uiso 1 d .
O6B' O 1.0985(13) -0.1365(11) 0.7864(5) 0.022(5) Uiso 1 d .
C6C' C 0.910(2) -0.1700(19) 0.8540(9) 0.033(9) Uiso 1 d .
O6C' O 0.8874(14) -0.2225(13) 0.8556(6) 0.039(6) Uiso 1 d .
P1' P 0.6916(6) -0.0395(5) 0.8170(2) 0.022(2) Uani 1 d .
P2' P 0.8606(6) -0.0851(5) 0.7491(2) 0.023(2) Uani 1 d .
P3' P 1.1488(6) -0.0446(5) 0.8760(2) 0.026(2) Uani 1 d .
P4' P 1.0499(6) -0.1602(5) 0.8984(3) 0.030(3) Uani 1 d .
C200 C 0.7432(16) -0.0671(15) 0.7647(7) 0.009(7) Uiso 1 d .
H20A H 0.7265 -0.1101 0.7602 0.010 Uiso 1 calc R
H20B H 0.7124 -0.0296 0.7458 0.010 Uiso 1 calc R
C600 C 1.1145(19) -0.1030(16) 0.9154(8) 0.019(8) Uiso 1 d .
H60A H 1.0777 -0.0738 0.9367 0.023 Uiso 1 calc R
H60B H 1.1681 -0.1339 0.9268 0.023 Uiso 1 calc R
C111 C 0.5782(11) 0.0067(10) 0.8073(6) 0.020(8) Uiso 1 d G
C112 C 0.5066(16) -0.0136(10) 0.8290(5) 0.046(11) Uiso 1 d G
H112 H 0.5178 -0.0506 0.8491 0.055 Uiso 1 calc R
C113 C 0.4182(13) 0.0214(13) 0.8208(7) 0.088(16) Uiso 1 d G
H113 H 0.3702 0.0078 0.8353 0.106 Uiso 1 calc R
C114 C 0.4014(10) 0.0767(12) 0.7907(7) 0.068(13) Uiso 1 d G
H114 H 0.3422 0.1001 0.7852 0.082 Uiso 1 calc R
C115 C 0.4730(14) 0.0970(10) 0.7689(5) 0.030(9) Uiso 1 d G
H115 H 0.4618 0.1340 0.7488 0.036 Uiso 1 calc R
C116 C 0.5614(12) 0.0620(11) 0.7772(5) 0.025(9) Uiso 1 d G
H116 H 0.6094 0.0756 0.7626 0.029 Uiso 1 calc R
C211 C 0.6802(12) -0.1210(8) 0.8473(5) 0.018(8) Uiso 1 d G
C212 C 0.6691(12) -0.1794(10) 0.8292(4) 0.020(8) Uiso 1 d G
H212 H 0.6646 -0.1771 0.8014 0.024 Uiso 1 calc R
C213 C 0.6647(12) -0.2414(9) 0.8526(6) 0.031(9) Uiso 1 d G
H213 H 0.6573 -0.2805 0.8405 0.037 Uiso 1 calc R
C214 C 0.6715(13) -0.2450(9) 0.8941(5) 0.025(9) Uiso 1 d G
H214 H 0.6686 -0.2865 0.9098 0.030 Uiso 1 calc R
C215 C 0.6826(13) -0.1866(11) 0.9122(4) 0.055(12) Uiso 1 d G
H215 H 0.6871 -0.1890 0.9400 0.066 Uiso 1 calc R
C216 C 0.6870(13) -0.1246(9) 0.8888(6) 0.037(10) Uiso 1 d G
H216 H 0.6944 -0.0855 0.9009 0.044 Uiso 1 calc R
C311 C 0.8569(13) -0.0649(11) 0.6943(4) 0.013(8) Uiso 1 d G
C312 C 0.8347(13) 0.0060(9) 0.6785(5) 0.030(9) Uiso 1 d G
H312 H 0.8242 0.0436 0.6956 0.036 Uiso 1 calc R
C313 C 0.8284(13) 0.0207(8) 0.6371(6) 0.035(10) Uiso 1 d G
H313 H 0.8136 0.0681 0.6265 0.042 Uiso 1 calc R
C314 C 0.8442(13) -0.0355(11) 0.6114(4) 0.038(10) Uiso 1 d G
H314 H 0.8400 -0.0257 0.5837 0.045 Uiso 1 calc R
C315 C 0.8663(12) -0.1064(9) 0.6273(5) 0.008(7) Uiso 1 d G
H315 H 0.8769 -0.1440 0.6101 0.009 Uiso 1 calc R
C316 C 0.8727(13) -0.1211(8) 0.6687(5) 0.055(12) Uiso 1 d G
H316 H 0.8875 -0.1685 0.6793 0.067 Uiso 1 calc R
C411 C 0.9157(13) -0.1823(8) 0.7519(6) 0.018(8) Uiso 1 d G
C412 C 1.0071(13) -0.2040(10) 0.7381(5) 0.029(9) Uiso 1 d G
H412 H 1.0367 -0.1698 0.7281 0.035 Uiso 1 calc R
C413 C 1.0542(9) -0.2767(11) 0.7394(5) 0.029(9) Uiso 1 d G
H413 H 1.1153 -0.2912 0.7302 0.035 Uiso 1 calc R
C414 C 1.0099(14) -0.3278(8) 0.7544(6) 0.039(10) Uiso 1 d G
H414 H 1.0414 -0.3765 0.7552 0.047 Uiso 1 calc R
C415 C 0.9186(14) -0.3062(10) 0.7681(6) 0.047(11) Uiso 1 d G
H415 H 0.8890 -0.3404 0.7782 0.056 Uiso 1 calc R
C416 C 0.8715(9) -0.2334(12) 0.7669(6) 0.042(10) Uiso 1 d G
H416 H 0.8103 -0.2189 0.7761 0.050 Uiso 1 calc R
C511 C 1.1835(13) 0.0154(10) 0.9052(6) 0.029(9) Uiso 1 d G
C512 C 1.1918(13) 0.0053(9) 0.9466(6) 0.031(9) Uiso 1 d G
H512 H 1.1779 -0.0339 0.9612 0.037 Uiso 1 calc R
C513 C 1.2207(13) 0.0537(11) 0.9664(4) 0.033(9) Uiso 1 d G
H513 H 1.2262 0.0470 0.9941 0.039 Uiso 1 calc R
C514 C 1.2414(12) 0.1123(10) 0.9446(6) 0.036(10) Uiso 1 d G
H514 H 1.2608 0.1447 0.9578 0.043 Uiso 1 calc R
C515 C 1.2332(13) 0.1223(9) 0.9032(6) 0.041(10) Uiso 1 d G
H515 H 1.2471 0.1615 0.8886 0.049 Uiso 1 calc R
C516 C 1.2043(13) 0.0739(11) 0.8834(4) 0.038(10) Uiso 1 d G
H516 H 1.1988 0.0806 0.8557 0.046 Uiso 1 calc R
C611 C 1.2582(11) -0.0983(11) 0.8555(6) 0.031(9) Uiso 1 d G
C612 C 1.3292(14) -0.1253(12) 0.8798(5) 0.040(10) Uiso 1 d G
H612 H 1.3213 -0.1146 0.9070 0.047 Uiso 1 calc R
C613 C 1.4118(12) -0.1682(12) 0.8635(6) 0.060(12) Uiso 1 d G
H613 H 1.4593 -0.1862 0.8797 0.072 Uiso 1 calc R
C614 C 1.4235(11) -0.1841(11) 0.8229(6) 0.031(9) Uiso 1 d G
H614 H 1.4788 -0.2128 0.8120 0.037 Uiso 1 calc R
C615 C 1.3526(14) -0.1572(12) 0.7986(5) 0.071(13) Uiso 1 d G
H615 H 1.3604 -0.1679 0.7714 0.085 Uiso 1 calc R
C616 C 1.2699(12) -0.1143(11) 0.8149(6) 0.025(9) Uiso 1 d G
H616 H 1.2225 -0.0963 0.7987 0.030 Uiso 1 calc R
C711 C 1.0036(15) -0.1961(14) 0.9448(6) 0.028(9) Uiso 1 d G
C712 C 1.0097(14) -0.1739(11) 0.9828(7) 0.046(11) Uiso 1 d G
H712 H 1.0339 -0.1359 0.9849 0.055 Uiso 1 calc R
C713 C 0.9796(16) -0.2085(15) 1.0176(5) 0.059(12) Uiso 1 d G
H713 H 0.9837 -0.1936 1.0430 0.071 Uiso 1 calc R
C714 C 0.9435(18) -0.2653(15) 1.0145(9) 0.103(17) Uiso 1 d G
H714 H 0.9234 -0.2885 1.0378 0.124 Uiso 1 calc R
C715 C 0.937(2) -0.2875(14) 0.9765(11) 0.20(3) Uiso 1 d G
H715 H 0.9132 -0.3256 0.9744 0.243 Uiso 1 calc R
C716 C 0.967(2) -0.2529(16) 0.9416(8) 0.15(2) Uiso 1 d G
H716 H 0.9633 -0.2678 0.9162 0.185 Uiso 1 calc R
C811 C 1.1340(13) -0.2367(10) 0.8775(6) 0.022(8) Uiso 1 d G
C812 C 1.2064(15) -0.2699(13) 0.9001(5) 0.057(12) Uiso 1 d G
H812 H 1.2129 -0.2498 0.9236 0.069 Uiso 1 calc R
C813 C 1.2691(13) -0.3331(13) 0.8876(7) 0.071(14) Uiso 1 d G
H813 H 1.3176 -0.3553 0.9027 0.085 Uiso 1 calc R
C814 C 1.2595(14) -0.3631(10) 0.8525(7) 0.066(13) Uiso 1 d G
H814 H 1.3014 -0.4054 0.8441 0.079 Uiso 1 calc R
C815 C 1.1871(15) -0.3300(11) 0.8298(5) 0.042(10) Uiso 1 d G
H815 H 1.1806 -0.3501 0.8063 0.051 Uiso 1 calc R
C816 C 1.1243(12) -0.2667(11) 0.8424(6) 0.042(10) Uiso 1 d G
H816 H 1.0759 -0.2445 0.8272 0.050 Uiso 1 calc R
C1' C 0.7383(19) 0.1832(16) 0.8374(8) 0.014(8) Uiso 1 d .
C2' C 0.8043(19) 0.1914(16) 0.8633(8) 0.015(8) Uiso 1 d .
C3' C 0.8083(19) 0.1490(16) 0.9043(8) 0.019(8) Uiso 1 d .
C4' C 0.760(2) 0.0980(17) 0.9168(9) 0.022(8) Uiso 1 d .
C5' C 0.698(2) 0.0817(18) 0.8870(9) 0.032(9) Uiso 1 d .
C6' C 0.681(2) 0.1256(17) 0.8495(9) 0.023(8) Uiso 1 d .
C7' C 0.5963(18) 0.1583(15) 0.8368(8) 0.012(8) Uiso 1 d .
C8' C 0.5948(18) 0.2283(15) 0.8174(7) 0.006(7) Uiso 1 d .
C9' C 0.6764(17) 0.2443(15) 0.8176(7) 0.005(7) Uiso 1 d .
C10' C 0.6826(17) 0.3075(15) 0.8240(7) 0.006(7) Uiso 1 d .
C11' C 0.740(2) 0.3245(17) 0.8500(9) 0.022(8) Uiso 1 d .
C12' C 0.7993(19) 0.2654(16) 0.8703(8) 0.017(8) Uiso 1 d .
C13' C 0.812(2) 0.2701(19) 0.9134(9) 0.034(10) Uiso 1 d .
C14' C 0.8118(18) 0.1985(16) 0.9344(8) 0.015(8) Uiso 1 d .
C15' C 0.776(2) 0.1945(18) 0.9752(9) 0.032(9) Uiso 1 d .
C16' C 0.726(2) 0.1457(18) 0.9859(9) 0.027(9) Uiso 1 d .
C17' C 0.714(2) 0.1019(19) 0.9579(10) 0.042(10) Uiso 1 d .
C18' C 0.627(2) 0.0858(19) 0.9552(10) 0.039(10) Uiso 1 d .
C19' C 0.615(2) 0.0815(17) 0.9126(9) 0.027(9) Uiso 1 d .
C20' C 0.530(2) 0.1088(17) 0.9007(9) 0.021(8) Uiso 1 d .
C21' C 0.5188(19) 0.1466(16) 0.8619(8) 0.016(8) Uiso 1 d .
C22' C 0.4363(19) 0.2071(17) 0.8654(9) 0.022(8) Uiso 1 d .
C23' C 0.435(2) 0.2746(18) 0.8444(9) 0.030(9) Uiso 1 d .
C24' C 0.513(2) 0.2850(17) 0.8225(9) 0.023(8) Uiso 1 d .
C25' C 0.5207(18) 0.3582(15) 0.8253(8) 0.008(7) Uiso 1 d .
C26' C 0.5993(19) 0.3727(16) 0.8269(8) 0.014(8) Uiso 1 d .
C27' C 0.609(2) 0.4195(19) 0.8571(10) 0.038(10) Uiso 1 d .
C28' C 0.6991(18) 0.3904(15) 0.8715(8) 0.013(8) Uiso 1 d .
C29' C 0.711(2) 0.3944(17) 0.9136(9) 0.021(8) Uiso 1 d .
C30' C 0.772(2) 0.3317(17) 0.9335(9) 0.026(9) Uiso 1 d .
C31' C 0.730(2) 0.3316(17) 0.9743(9) 0.023(8) Uiso 1 d .
C32' C 0.734(2) 0.2604(19) 0.9950(10) 0.035(10) Uiso 1 d .
C33' C 0.656(2) 0.2483(18) 1.0186(9) 0.033(9) Uiso 1 d .
C34' C 0.645(2) 0.1757(18) 1.0134(9) 0.035(10) Uiso 1 d .
C35' C 0.562(2) 0.166(2) 1.0125(10) 0.043(10) Uiso 1 d .
C36' C 0.551(2) 0.1209(18) 0.9819(9) 0.030(9) Uiso 1 d .
C37' C 0.465(2) 0.1472(19) 0.9689(10) 0.036(10) Uiso 1 d .
C38' C 0.457(2) 0.1454(18) 0.9283(10) 0.036(10) Uiso 1 d .
C39' C 0.398(2) 0.2036(17) 0.9072(9) 0.024(8) Uiso 1 d .
C40' C 0.3558(18) 0.2682(15) 0.9275(8) 0.011(7) Uiso 1 d .
C41' C 0.3539(19) 0.3380(16) 0.9054(9) 0.019(8) Uiso 1 d .
C42' C 0.390(2) 0.3388(18) 0.8657(9) 0.029(9) Uiso 1 d .
C43' C 0.442(2) 0.3932(19) 0.8535(10) 0.037(10) Uiso 1 d .
C44' C 0.458(2) 0.4392(17) 0.8819(9) 0.027(9) Uiso 1 d .
C45' C 0.5347(19) 0.4511(15) 0.8835(8) 0.015(8) Uiso 1 d .
C46' C 0.552(2) 0.4533(17) 0.9253(9) 0.022(8) Uiso 1 d .
C47' C 0.635(2) 0.4300(18) 0.9378(9) 0.029(9) Uiso 1 d .
C48' C 0.646(2) 0.3875(18) 0.9778(9) 0.031(9) Uiso 1 d .
C49' C 0.571(2) 0.377(2) 1.0022(11) 0.051(11) Uiso 1 d .
C50' C 0.571(2) 0.3064(17) 1.0232(9) 0.023(9) Uiso 1 d .
C51' C 0.487(2) 0.2929(19) 1.0200(9) 0.033(9) Uiso 1 d .
C52' C 0.480(2) 0.2205(18) 1.0161(9) 0.032(9) Uiso 1 d .
C53' C 0.419(2) 0.2166(19) 0.9893(10) 0.034(9) Uiso 1 d .
C54' C 0.364(2) 0.2714(19) 0.9695(10) 0.033(9) Uiso 1 d .
C55' C 0.369(2) 0.338(2) 0.9741(11) 0.049(11) Uiso 1 d .
C56' C 0.363(2) 0.381(2) 0.9356(10) 0.042(10) Uiso 1 d .
C57' C 0.412(2) 0.4323(18) 0.9222(9) 0.032(9) Uiso 1 d .
C58' C 0.476(2) 0.448(2) 0.9483(11) 0.050(11) Uiso 1 d .
C59' C 0.482(2) 0.4044(18) 0.9868(9) 0.029(9) Uiso 1 d .
C60' C 0.430(2) 0.3556(19) 0.9986(10) 0.037(10) Uiso 1 d .

loop_
_atom_site_aniso_label
_atom_site_aniso_U_11
_atom_site_aniso_U_22
_atom_site_aniso_U_33
_atom_site_aniso_U_23
_atom_site_aniso_U_13
_atom_site_aniso_U_12
Rh1 0.046(2) 0.022(2) 0.0132(16) -0.0035(14) 0.0057(14) -0.0017(15)
Rh2 0.041(2) 0.0212(19) 0.0168(16) -0.0050(14) -0.0026(14) 0.0009(15)
Rh3 0.041(2) 0.0172(19) 0.0199(17) -0.0040(14) 0.0003(14) -0.0031(15)
Rh4 0.047(2) 0.0191(19) 0.0128(16) -0.0045(13) -0.0023(14) -0.0018(15)
Rh5 0.054(2) 0.0189(19) 0.0184(17) -0.0063(14) 0.0019(15) -0.0031(16)
Rh6 0.046(2) 0.022(2) 0.0163(16) -0.0048(14) -0.0025(14) 0.0000(15)
P1 0.038(6) 0.027(7) 0.015(5) -0.002(4) -0.004(4) 0.001(5)
P2 0.038(7) 0.027(7) 0.019(5) -0.005(5) -0.006(5) 0.004(5)
P3 0.040(7) 0.028(7) 0.016(5) 0.003(5) 0.001(5) 0.002(5)
P4 0.050(7) 0.034(7) 0.012(5) -0.004(5) 0.003(5) 0.004(5)
Rh1' 0.0350(19) 0.0211(19) 0.0151(16) -0.0023(13) 0.0042(13) -0.0004(15)
Rh2' 0.042(2) 0.0191(19) 0.0112(15) -0.0026(13) 0.0003(13) 0.0003(15)
Rh3' 0.0341(19) 0.0171(18) 0.0115(15) -0.0029(13) 0.0032(13) -0.0010(14)
Rh4' 0.0344(19) 0.0231(19) 0.0105(15) -0.0013(13) 0.0024(13) -0.0040(14)
Rh5' 0.0317(19) 0.0215(19) 0.0181(16) -0.0050(14) 0.0025(13) -0.0011(14)
Rh6' 0.0306(18) 0.0204(19) 0.0133(15) -0.0024(13) -0.0007(13) -0.0012(14)
P1' 0.035(6) 0.018(6) 0.011(5) -0.004(4) 0.003(4) -0.003(5)
P2' 0.036(6) 0.016(6) 0.014(5) 0.000(4) 0.002(4) -0.002(5)
P3' 0.030(6) 0.029(7) 0.015(5) -0.004(4) 0.003(4) -0.004(5)
P4' 0.038(7) 0.027(7) 0.023(6) -0.010(5) 0.003(5) -0.007(5)

loop_
_atom_type_symbol
_atom_type_description
_atom_type_scat_dispersion_real
_atom_type_scat_dispersion_imag
_atom_type_scat_source
C C 0.0033 0.0016 'International Tables Vol C Tables 4.2.6.8 and 6.1.1.4'
O O 0.0106 0.0060 'International Tables Vol C Tables 4.2.6.8 and 6.1.1.4'
P P 0.1023 0.0942 'International Tables Vol C Tables 4.2.6.8 and 6.1.1.4'
Rh Rh -1.1178 0.9187 'International Tables Vol C Tables 4.2.6.8 and 6.1.1.4'
H H 0.0000 0.0000 'International Tables Vol C Tables 4.2.6.8 and 6.1.1.4'

loop_
_geom_angle_atom_site_label_1
_geom_angle_atom_site_label_2
_geom_angle_atom_site_label_3
_geom_angle
C1C Rh1 C2 103.4(15)
C1C Rh1 C1 105.5(15)
C2 Rh1 C1 35.8(10)
C1C Rh1 C1B 100.6(15)
C2 Rh1 C1B 114.4(12)
C1 Rh1 C1B 79.1(12)
C1C Rh1 C1A 95.2(15)
C2 Rh1 C1A 84.5(11)
C1 Rh1 C1A 119.5(11)
C1B Rh1 C1A 151.3(11)
C1C Rh1 Rh3 149.6(12)
C2 Rh1 Rh3 92.3(9)
C1 Rh1 Rh3 72.6(8)
C1B Rh1 Rh3 49.0(8)
C1A Rh1 Rh3 112.3(8)
C1C Rh1 Rh2 148.4(13)
C2 Rh1 Rh2 74.1(8)
C1 Rh1 Rh2 90.7(8)
C1B Rh1 Rh2 109.1(8)
C1A Rh1 Rh2 53.2(8)
Rh3 Rh1 Rh2 60.94(10)
C1C Rh1 Rh4 102.3(13)
C2 Rh1 Rh4 151.9(9)
C1 Rh1 Rh4 124.5(8)
C1B Rh1 Rh4 48.9(9)
C1A Rh1 Rh4 104.4(8)
Rh3 Rh1 Rh4 59.62(10)
Rh2 Rh1 Rh4 89.72(11)
C1C Rh1 Rh5 100.6(13)
C2 Rh1 Rh5 125.6(8)
C1 Rh1 Rh5 151.2(8)
C1B Rh1 Rh5 107.9(9)
C1A Rh1 Rh5 45.1(8)
Rh3 Rh1 Rh5 90.69(12)
Rh2 Rh1 Rh5 60.51(10)
Rh4 Rh1 Rh5 59.42(10)
C2A Rh2 C6A 101.0(14)
C2A Rh2 C4 94.6(15)
C6A Rh2 C4 82.0(12)
C2A Rh2 C3 88.4(14)
C6A Rh2 C3 120.1(12)
C4 Rh2 C3 38.1(10)
C2A Rh2 C1A 91.3(15)
C6A Rh2 C1A 152.6(12)
C4 Rh2 C1A 121.6(11)
C3 Rh2 C1A 84.2(11)
C2A Rh2 Rh1 141.6(12)
C6A Rh2 Rh1 117.4(8)
C4 Rh2 Rh1 92.1(8)
C3 Rh2 Rh1 74.1(7)
C1A Rh2 Rh1 53.7(7)
C2A Rh2 Rh3 157.4(13)
C6A Rh2 Rh3 59.5(8)
C4 Rh2 Rh3 72.6(8)
C3 Rh2 Rh3 92.2(7)
C1A Rh2 Rh3 111.2(8)
Rh1 Rh2 Rh3 59.37(10)
C2A Rh2 Rh5 108.0(13)
C6A Rh2 Rh5 107.4(9)
C4 Rh2 Rh5 152.8(8)
C3 Rh2 Rh5 125.5(7)
C1A Rh2 Rh5 45.2(8)
Rh1 Rh2 Rh5 60.78(10)
Rh3 Rh2 Rh5 89.96(11)
C2A Rh2 Rh6 115.2(12)
C6A Rh2 Rh6 48.0(9)
C4 Rh2 Rh6 124.1(8)
C3 Rh2 Rh6 154.1(7)
C1A Rh2 Rh6 104.7(8)
Rh1 Rh2 Rh6 91.39(11)
Rh3 Rh2 Rh6 61.93(10)
Rh5 Rh2 Rh6 59.47(11)
C1B Rh3 C5 119.3(11)
C1B Rh3 C6 80.1(12)
C5 Rh3 C6 39.5(10)
C1B Rh3 P1 89.4(9)
C5 Rh3 P1 106.4(8)
C6 Rh3 P1 103.8(9)
C1B Rh3 C6A 151.6(13)
C5 Rh3 C6A 77.5(10)
C6 Rh3 C6A 115.2(11)
P1 Rh3 C6A 108.4(8)
C1B Rh3 Rh1 53.6(9)
C5 Rh3 Rh1 94.0(8)
C6 Rh3 Rh1 73.0(9)
P1 Rh3 Rh1 143.0(2)
C6A Rh3 Rh1 105.8(8)
C1B Rh3 Rh4 50.2(9)
C5 Rh3 Rh4 154.7(8)
C6 Rh3 Rh4 125.7(8)
P1 Rh3 Rh4 97.0(2)
C6A Rh3 Rh4 104.3(8)
Rh1 Rh3 Rh4 61.01(11)
C1B Rh3 Rh2 112.5(9)
C5 Rh3 Rh2 72.8(8)
C6 Rh3 Rh2 90.8(8)
P1 Rh3 Rh2 155.7(2)
C6A Rh3 Rh2 47.3(7)
Rh1 Rh3 Rh2 59.69(10)
Rh4 Rh3 Rh2 89.80(12)
C1B Rh3 Rh6 109.8(10)
C5 Rh3 Rh6 121.1(7)
C6 Rh3 Rh6 150.2(8)
P1 Rh3 Rh6 104.3(2)
C6A Rh3 Rh6 45.3(8)
Rh1 Rh3 Rh6 90.10(12)
Rh4 Rh3 Rh6 59.78(10)
Rh2 Rh3 Rh6 59.42(10)
C4A Rh4 C1B 97.8(14)
C4A Rh4 C6B 96.6(14)
C1B Rh4 C6B 160.1(12)
C4A Rh4 P2 94.5(10)
C1B Rh4 P2 89.7(9)
C6B Rh4 P2 102.7(9)
C4A Rh4 Rh3 146.1(10)
C1B Rh4 Rh3 49.5(9)
C6B Rh4 Rh3 113.4(9)
P2 Rh4 Rh3 94.0(3)
C4A Rh4 Rh5 95.3(10)
C1B Rh4 Rh5 112.9(9)
C6B Rh4 Rh5 52.0(9)
P2 Rh4 Rh5 153.8(2)
Rh3 Rh4 Rh5 91.30(11)
C4A Rh4 Rh1 95.5(10)
C1B Rh4 Rh1 52.7(9)
C6B Rh4 Rh1 112.4(9)
P2 Rh4 Rh1 142.0(3)
Rh3 Rh4 Rh1 59.37(10)
Rh5 Rh4 Rh1 60.69(10)
C4A Rh4 Rh6 146.8(10)
C1B Rh4 Rh6 111.6(9)
C6B Rh4 Rh6 51.3(9)
P2 Rh4 Rh6 100.4(2)
Rh3 Rh4 Rh6 62.39(10)
Rh5 Rh4 Rh6 59.82(10)
Rh1 Rh4 Rh6 90.67(11)
C5A Rh5 C1A 102.7(14)
C5A Rh5 C6B 89.8(14)
C1A Rh5 C6B 161.2(14)
C5A Rh5 P3 93.1(11)
C1A Rh5 P3 95.8(9)
C6B Rh5 P3 97.5(9)
C5A Rh5 Rh4 94.6(10)
C1A Rh5 Rh4 114.1(9)
C6B Rh5 Rh4 50.0(9)
P3 Rh5 Rh4 146.4(3)
C5A Rh5 Rh6 141.1(10)
C1A Rh5 Rh6 114.5(9)
C6B Rh5 Rh6 51.3(9)
P3 Rh5 Rh6 94.0(3)
Rh4 Rh5 Rh6 60.66(10)
C5A Rh5 Rh2 155.4(11)
C1A Rh5 Rh2 54.2(9)
C6B Rh5 Rh2 110.7(10)
P3 Rh5 Rh2 97.3(2)
Rh4 Rh5 Rh2 88.94(12)
Rh6 Rh5 Rh2 60.36(11)
C5A Rh5 Rh1 102.5(10)
C1A Rh5 Rh1 54.4(9)
C6B Rh5 Rh1 109.5(9)
P3 Rh5 Rh1 148.6(3)
Rh4 Rh5 Rh1 59.88(10)
Rh6 Rh5 Rh1 90.69(12)
Rh2 Rh5 Rh1 58.70(10)
C6C Rh6 C6A 95.0(15)
C6C Rh6 C6B 103.5(14)
C6A Rh6 C6B 158.4(12)
C6C Rh6 P4 89.8(11)
C6A Rh6 P4 96.9(9)
C6B Rh6 P4 94.3(9)
C6C Rh6 Rh5 155.1(11)
C6A Rh6 Rh5 109.3(9)
C6B Rh6 Rh5 51.6(9)
P4 Rh6 Rh5 92.7(3)
C6C Rh6 Rh4 105.6(10)
C6A Rh6 Rh4 114.9(8)
C6B Rh6 Rh4 49.5(9)
P4 Rh6 Rh4 142.7(3)
Rh5 Rh6 Rh4 59.52(10)
C6C Rh6 Rh2 143.6(12)
C6A Rh6 Rh2 49.1(9)
C6B Rh6 Rh2 110.7(9)
P4 Rh6 Rh2 99.3(3)
Rh5 Rh6 Rh2 60.17(11)
Rh4 Rh6 Rh2 88.20(11)
C6C Rh6 Rh3 100.1(11)
C6A Rh6 Rh3 58.0(8)
C6B Rh6 Rh3 107.0(9)
P4 Rh6 Rh3 153.4(3)
Rh5 Rh6 Rh3 88.48(11)
Rh4 Rh6 Rh3 57.84(10)
Rh2 Rh6 Rh3 58.65(10)
O1A C1A Rh5 144(3)
O1A C1A Rh2 128(2)
Rh5 C1A Rh2 80.6(11)
O1A C1A Rh1 125(2)
Rh5 C1A Rh1 80.5(11)
Rh2 C1A Rh1 73.1(10)
O1B C1B Rh3 135(3)
O1B C1B Rh4 135(3)
Rh3 C1B Rh4 80.3(11)
O1B C1B Rh1 128(2)
Rh3 C1B Rh1 77.4(11)
Rh4 C1B Rh1 78.4(11)
O1C C1C Rh1 168(4)
O2A C2A Rh2 161(4)
O4A C4A Rh4 168(3)
O5A C5A Rh5 165(4)
O6A C6A Rh6 135(3)
O6A C6A Rh2 135(3)
Rh6 C6A Rh2 82.9(12)
O6A C6A Rh3 129(3)
Rh6 C6A Rh3 76.7(10)
Rh2 C6A Rh3 73.2(9)
O6B C6B Rh4 131(2)
O6B C6B Rh6 136(3)
Rh4 C6B Rh6 79.2(13)
O6B C6B Rh5 133(3)
Rh4 C6B Rh5 78.0(12)
Rh6 C6B Rh5 77.1(11)
O6C C6C Rh6 172(3)
C201 P1 C100 105.4(13)
C201 P1 C101 100.1(11)
C100 P1 C101 98.6(12)
C201 P1 Rh3 120.6(9)
C100 P1 Rh3 111.8(11)
C101 P1 Rh3 117.5(7)
C401 P2 C301 102.4(10)
C401 P2 C100 106.2(13)
C301 P2 C100 99.6(12)
C401 P2 Rh4 119.7(8)
C301 P2 Rh4 113.5(8)
C100 P2 Rh4 113.0(10)
C601 P3 C501 100.3(11)
C601 P3 C500 104.7(13)
C501 P3 C500 102.9(12)
C601 P3 Rh5 120.1(9)
C501 P3 Rh5 115.6(8)
C500 P3 Rh5 111.3(11)
C500 P4 C801 103.3(14)
C500 P4 C701 103.3(13)
C801 P4 C701 103.4(12)
C500 P4 Rh6 111.7(11)
C801 P4 Rh6 118.9(9)
C701 P4 Rh6 114.6(9)
P1 C100 P2 116.8(16)
P4 C500 P3 112.6(16)
C102 C101 C106 120.0
C102 C101 P1 120.7(12)
C106 C101 P1 119.0(12)
C101 C102 C103 120.0
C104 C103 C102 120.0
C103 C104 C105 120.0
C104 C105 C106 120.0
C105 C106 C101 120.0
C202 C201 C206 120.0
C202 C201 P1 117.3(15)
C206 C201 P1 122.7(15)
C201 C202 C203 120.0
C202 C203 C204 120.0
C205 C204 C203 120.0
C204 C205 C206 120.0
C205 C206 C201 120.0
C302 C301 C306 120.0
C302 C301 P2 120.4(12)
C306 C301 P2 119.6(12)
C301 C302 C303 120.0
C304 C303 C302 120.0
C303 C304 C305 120.0
C304 C305 C306 120.0
C305 C306 C301 120.0
C402 C401 C406 120.0
C402 C401 P2 124.6(16)
C406 C401 P2 115.4(15)
C401 C402 C403 120.0
C404 C403 C402 120.0
C403 C404 C405 120.0
C404 C405 C406 120.0
C405 C406 C401 120.0
C502 C501 C506 120.0
C502 C501 P3 116.3(13)
C506 C501 P3 123.7(13)
C501 C502 C503 120.0
C504 C503 C502 120.0
C503 C504 C505 120.0
C506 C505 C504 120.0
C505 C506 C501 120.0
C602 C601 C606 120.0
C602 C601 P3 122.2(14)
C606 C601 P3 117.8(14)
C603 C602 C601 120.0
C604 C603 C602 120.0
C605 C604 C603 120.0
C604 C605 C606 120.0
C605 C606 C601 120.0
C702 C701 C706 120.0
C702 C701 P4 121.1(17)
C706 C701 P4 118.8(17)
C703 C702 C701 120.0
C702 C703 C704 120.0
C705 C704 C703 120.0
C704 C705 C706 120.0
C705 C706 C701 120.0
C802 C801 C806 120.0
C802 C801 P4 119.0(16)
C806 C801 P4 120.7(16)
C801 C802 C803 120.0
C804 C803 C802 120.0
C805 C804 C803 120.0
C804 C805 C806 120.0
C805 C806 C801 120.0
C2 C1 C6 124(3)
C2 C1 C9 117(3)
C6 C1 C9 105(3)
C2 C1 Rh1 72(2)
C6 C1 Rh1 107(2)
C9 C1 Rh1 132(2)
C1 C2 C12 123(3)
C1 C2 C3 118(3)
C12 C2 C3 105(2)
C1 C2 Rh1 72.4(19)
C12 C2 Rh1 129(2)
C3 C2 Rh1 106.5(19)
C4 C3 C14 124(3)
C4 C3 C2 118(2)
C14 C3 C2 108(2)
C4 C3 Rh2 68.1(16)
C14 C3 Rh2 129(2)
C2 C3 Rh2 105.2(18)
C3 C4 C17 115(2)
C3 C4 C5 124(2)
C17 C4 C5 106(3)
C3 C4 Rh2 73.8(18)
C17 C4 Rh2 129(2)
C5 C4 Rh2 108.7(19)
C19 C5 C6 120(3)
C19 C5 C4 108(3)
C6 C5 C4 114(3)
C19 C5 Rh3 134(2)
C6 C5 Rh3 70.7(17)
C4 C5 Rh3 106(2)
C1 C6 C5 122(3)
C1 C6 C7 112(3)
C5 C6 C7 112(3)
C1 C6 Rh3 108(2)
C5 C6 Rh3 69.8(16)
C7 C6 Rh3 129(2)
C21 C7 C8 121(3)
C21 C7 C6 128(3)
C8 C7 C6 104(3)
C9 C8 C24 117(3)
C9 C8 C7 109(3)
C24 C8 C7 118(3)
C10 C9 C8 124(3)
C10 C9 C1 121(3)
C8 C9 C1 110(3)
C9 C10 C11 119(3)
C9 C10 C26 119(3)
C11 C10 C26 105(3)
C10 C11 C12 125(3)
C10 C11 C28 114(3)
C12 C11 C28 112(2)
C11 C12 C13 121(3)
C11 C12 C2 115(3)
C13 C12 C2 108(3)
C30 C13 C14 124(3)
C30 C13 C12 120(3)
C14 C13 C12 110(3)
C15 C14 C3 121(3)
C15 C14 C13 119(3)
C3 C14 C13 109(3)
C14 C15 C16 119(3)
C14 C15 C32 118(3)
C16 C15 C32 108(3)
C15 C16 C17 121(3)
C15 C16 C34 110(3)
C17 C16 C34 118(3)
C16 C17 C18 118(3)
C16 C17 C4 120(3)
C18 C17 C4 109(2)
C36 C18 C19 123(3)
C36 C18 C17 121(3)
C19 C18 C17 105(3)
C20 C19 C5 123(3)
C20 C19 C18 115(3)
C5 C19 C18 111(3)
C19 C20 C38 122(3)
C19 C20 C21 122(3)
C38 C20 C21 103(3)
C7 C21 C22 120(3)
C7 C21 C20 115(3)
C22 C21 C20 113(3)
C23 C22 C21 123(3)
C23 C22 C39 120(3)
C21 C22 C39 108(3)
C22 C23 C24 122(3)
C22 C23 C42 121(3)
C24 C23 C42 105(3)
C25 C24 C8 118(3)
C25 C24 C23 113(3)
C8 C24 C23 115(3)
C24 C25 C26 128(3)
C24 C25 C43 109(3)
C26 C25 C43 114(3)
C27 C26 C25 124(3)
C27 C26 C10 111(3)
C25 C26 C10 113(3)
C45 C27 C26 120(3)
C45 C27 C28 122(3)
C26 C27 C28 108(3)
C29 C28 C11 129(3)
C29 C28 C27 117(3)
C11 C28 C27 103(2)
C28 C29 C30 116(3)
C28 C29 C47 122(3)
C30 C29 C47 106(3)
C13 C30 C29 122(3)
C13 C30 C31 115(3)
C29 C30 C31 111(3)
C32 C31 C30 123(3)
C32 C31 C48 123(3)
C30 C31 C48 105(3)
C31 C32 C15 122(3)
C31 C32 C33 120(3)
C15 C32 C33 107(3)
C50 C33 C34 125(3)
C50 C33 C32 117(3)
C34 C33 C32 106(3)
C35 C34 C33 116(3)
C35 C34 C16 124(3)
C33 C34 C16 110(3)
C34 C35 C52 124(3)
C34 C35 C36 119(3)
C52 C35 C36 104(3)
C18 C36 C35 119(3)
C18 C36 C37 123(3)
C35 C36 C37 108(3)
C53 C37 C38 123(3)
C53 C37 C36 106(3)
C38 C37 C36 111(3)
C37 C38 C20 125(3)
C37 C38 C39 117(3)
C20 C38 C39 110(3)
C40 C39 C38 119(3)
C40 C39 C22 120(3)
C38 C39 C22 105(3)
C39 C40 C41 121(3)
C39 C40 C54 121(3)
C41 C40 C54 112(3)
C56 C41 C40 109(3)
C56 C41 C42 114(3)
C40 C41 C42 122(3)
C41 C42 C43 120(3)
C41 C42 C23 116(3)
C43 C42 C23 101(3)
C44 C43 C25 124(4)
C44 C43 C42 119(3)
C25 C43 C42 111(3)
C43 C44 C45 116(3)
C43 C44 C57 118(3)
C45 C44 C57 111(3)
C27 C45 C44 122(3)
C27 C45 C46 119(3)
C44 C45 C46 107(3)
C47 C46 C45 122(3)
C47 C46 C58 120(3)
C45 C46 C58 106(3)
C46 C47 C48 125(3)
C46 C47 C29 117(3)
C48 C47 C29 108(3)
C49 C48 C47 114(3)
C49 C48 C31 118(3)
C47 C48 C31 110(3)
C48 C49 C59 126(3)
C48 C49 C50 119(3)
C59 C49 C50 106(3)
C33 C50 C51 117(3)
C33 C50 C49 123(3)
C51 C50 C49 109(3)
C52 C51 C50 120(3)
C52 C51 C60 120(3)
C50 C51 C60 105(3)
C51 C52 C35 117(3)
C51 C52 C53 120(3)
C35 C52 C53 111(3)
C54 C53 C37 120(3)
C54 C53 C52 120(3)
C37 C53 C52 110(3)
C53 C54 C55 123(3)
C53 C54 C40 120(3)
C55 C54 C40 105(3)
C54 C55 C60 118(3)
C54 C55 C56 110(3)
C60 C55 C56 116(3)
C57 C56 C41 127(3)
C57 C56 C55 118(3)
C41 C56 C55 103(3)
C56 C57 C58 123(3)
C56 C57 C44 119(3)
C58 C57 C44 106(3)
C57 C58 C59 120(3)
C57 C58 C46 110(3)
C59 C58 C46 116(3)
C60 C59 C49 110(3)
C60 C59 C58 119(3)
C49 C59 C58 119(3)
C59 C60 C55 123(3)
C59 C60 C51 110(3)
C55 C60 C51 118(3)
C1C' Rh1' C2' 102.4(14)
C1C' Rh1' C1' 102.2(13)
C2' Rh1' C1' 39.0(9)
C1C' Rh1' C1A' 95.4(15)
C2' Rh1' C1A' 81.8(11)
C1' Rh1' C1A' 120.4(11)
C1C' Rh1' C1B' 98.9(13)
C2' Rh1' C1B' 119.1(10)
C1' Rh1' C1B' 81.0(9)
C1A' Rh1' C1B' 151.0(12)
C1C' Rh1' Rh3' 148.3(11)
C2' Rh1' Rh3' 94.0(8)
C1' Rh1' Rh3' 74.2(8)
C1A' Rh1' Rh3' 113.8(10)
C1B' Rh1' Rh3' 49.5(7)
C1C' Rh1' Rh2' 149.9(11)
C2' Rh1' Rh2' 74.4(8)
C1' Rh1' Rh2' 93.7(7)
C1A' Rh1' Rh2' 54.6(10)
C1B' Rh1' Rh2' 108.8(7)
Rh3' Rh1' Rh2' 60.77(10)
C1C' Rh1' Rh5' 102.1(11)
C2' Rh1' Rh5' 124.6(8)
C1' Rh1' Rh5' 153.7(7)
C1A' Rh1' Rh5' 47.1(9)
C1B' Rh1' Rh5' 104.9(6)
Rh3' Rh1' Rh5' 90.05(12)
Rh2' Rh1' Rh5' 60.05(10)
C1C' Rh1' Rh4' 102.4(11)
C2' Rh1' Rh4' 153.0(8)
C1' Rh1' Rh4' 124.0(7)
C1A' Rh1' Rh4' 106.3(9)
C1B' Rh1' Rh4' 45.9(6)
Rh3' Rh1' Rh4' 59.03(10)
Rh2' Rh1' Rh4' 89.18(11)
Rh5' Rh1' Rh4' 59.27(10)
C2A' Rh2' C6A' 96.6(14)
C2A' Rh2' C4' 95.0(12)
C6A' Rh2' C4' 85.2(13)
C2A' Rh2' C3' 91.3(13)
C6A' Rh2' C3' 123.2(12)
C4' Rh2' C3' 38.0(10)
C2A' Rh2' C1A' 91.9(14)
C6A' Rh2' C1A' 153.1(13)
C4' Rh2' C1A' 119.5(12)
C3' Rh2' C1A' 81.9(12)
C2A' Rh2' Rh1' 141.8(11)
C6A' Rh2' Rh1' 121.3(9)
C4' Rh2' Rh1' 92.6(8)
C3' Rh2' Rh1' 72.5(8)
C1A' Rh2' Rh1' 52.4(9)
C2A' Rh2' Rh5' 107.4(10)
C6A' Rh2' Rh5' 106.1(9)
C4' Rh2' Rh5' 153.1(8)
C3' Rh2' Rh5' 124.6(8)
C1A' Rh2' Rh5' 47.0(9)
Rh1' Rh2' Rh5' 60.60(10)
C2A' Rh2' Rh3' 157.8(11)
C6A' Rh2' Rh3' 64.1(9)
C4' Rh2' Rh3' 73.3(8)
C3' Rh2' Rh3' 90.6(8)
C1A' Rh2' Rh3' 110.3(9)
Rh1' Rh2' Rh3' 59.24(10)
Rh5' Rh2' Rh3' 89.49(10)
C2A' Rh2' Rh6' 113.9(11)
C6A' Rh2' Rh6' 46.8(9)
C4' Rh2' Rh6' 124.3(8)
C3' Rh2' Rh6' 152.6(8)
C1A' Rh2' Rh6' 106.5(9)
Rh1' Rh2' Rh6' 91.81(10)
Rh5' Rh2' Rh6' 59.65(10)
Rh3' Rh2' Rh6' 62.02(9)
C5' Rh3' C1B' 122.3(11)
C5' Rh3' C6' 39.4(11)
C1B' Rh3' C6' 83.5(10)
C5' Rh3' P1' 103.9(9)
C1B' Rh3' P1' 90.3(7)
C6' Rh3' P1' 99.2(8)
C5' Rh3' Rh4' 156.3(9)
C1B' Rh3' Rh4' 47.7(7)
C6' Rh3' Rh4' 128.0(8)
P1' Rh3' Rh4' 97.9(2)
C5' Rh3' Rh1' 94.8(9)
C1B' Rh3' Rh1' 54.4(7)
C6' Rh3' Rh1' 76.7(8)
P1' Rh3' Rh1' 144.5(2)
Rh4' Rh3' Rh1' 61.68(10)
C5' Rh3' Rh2' 74.0(9)
C1B' Rh3' Rh2' 112.8(7)
C6' Rh3' Rh2' 94.8(8)
P1' Rh3' Rh2' 154.3(3)
Rh4' Rh3' Rh2' 90.24(11)
Rh1' Rh3' Rh2' 59.99(10)
C5' Rh3' Rh6' 121.7(9)
C1B' Rh3' Rh6' 107.6(7)
C6' Rh3' Rh6' 154.0(8)
P1' Rh3' Rh6' 104.1(2)
Rh4' Rh3' Rh6' 60.03(9)
Rh1' Rh3' Rh6' 90.68(11)
Rh2' Rh3' Rh6' 59.38(9)
C4A' Rh4' C1B' 94.4(12)
C4A' Rh4' C6B' 100.0(13)
C1B' Rh4' C6B' 162.2(11)
C4A' Rh4' P2' 95.4(10)
C1B' Rh4' P2' 89.5(7)
C6B' Rh4' P2' 99.5(9)
C4A' Rh4' Rh3' 143.8(10)
C1B' Rh4' Rh3' 50.9(7)
C6B' Rh4' Rh3' 112.6(9)
P2' Rh4' Rh3' 94.5(2)
C4A' Rh4' Rh5' 95.5(9)
C1B' Rh4' Rh5' 113.6(7)
C6B' Rh4' Rh5' 54.9(9)
P2' Rh4' Rh5' 153.6(3)
Rh3' Rh4' Rh5' 90.76(10)
C4A' Rh4' Rh1' 93.5(10)
C1B' Rh4' Rh1' 53.7(7)
C6B' Rh4' Rh1' 114.5(9)
P2' Rh4' Rh1' 142.7(2)
Rh3' Rh4' Rh1' 59.29(10)
Rh5' Rh4' Rh1' 60.21(10)
C4A' Rh4' Rh6' 148.0(9)
C1B' Rh4' Rh6' 113.3(7)
C6B' Rh4' Rh6' 50.1(9)
P2' Rh4' Rh6' 100.2(2)
Rh3' Rh4' Rh6' 62.56(10)
Rh5' Rh4' Rh6' 59.73(10)
Rh1' Rh4' Rh6' 90.78(10)
C5A' Rh5' C1A' 98.2(14)
C5A' Rh5' P3' 93.4(10)
C1A' Rh5' P3' 97.1(10)
C5A' Rh5' C6B' 94.5(13)
C1A' Rh5' C6B' 160.0(13)
P3' Rh5' C6B' 97.6(8)
C5A' Rh5' Rh4' 96.8(9)
C1A' Rh5' Rh4' 114.0(10)
P3' Rh5' Rh4' 145.3(3)
C6B' Rh5' Rh4' 48.7(8)
C5A' Rh5' Rh6' 144.1(10)
C1A' Rh5' Rh6' 116.1(10)
P3' Rh5' Rh6' 92.5(3)
C6B' Rh5' Rh6' 49.6(8)
Rh4' Rh5' Rh6' 60.85(10)
C5A' Rh5' Rh2' 153.0(10)
C1A' Rh5' Rh2' 55.6(10)
P3' Rh5' Rh2' 96.2(2)
C6B' Rh5' Rh2' 109.1(8)
Rh4' Rh5' Rh2' 89.49(11)
Rh6' Rh5' Rh2' 60.60(10)
C5A' Rh5' Rh1' 101.3(10)
C1A' Rh5' Rh1' 53.5(10)
P3' Rh5' Rh1' 148.5(2)
C6B' Rh5' Rh1' 108.7(8)
Rh4' Rh5' Rh1' 60.52(10)
Rh6' Rh5' Rh1' 91.62(12)
Rh2' Rh5' Rh1' 59.34(10)
C6C' Rh6' C6A' 95.7(14)
C6C' Rh6' C6B' 101.4(13)
C6A' Rh6' C6B' 161.5(14)
C6C' Rh6' P4' 86.0(11)
C6A' Rh6' P4' 92.7(10)
C6B' Rh6' P4' 95.5(9)
C6C' Rh6' Rh5' 155.8(10)
C6A' Rh6' Rh5' 108.5(11)
C6B' Rh6' Rh5' 54.4(9)
P4' Rh6' Rh5' 94.7(3)
C6C' Rh6' Rh2' 143.9(10)
C6A' Rh6' Rh2' 49.0(11)
C6B' Rh6' Rh2' 113.0(9)
P4' Rh6' Rh2' 101.1(2)
Rh5' Rh6' Rh2' 59.75(10)
C6C' Rh6' Rh4' 107.2(10)
C6A' Rh6' Rh4' 119.0(10)
C6B' Rh6' Rh4' 48.8(9)
P4' Rh6' Rh4' 143.2(3)
Rh5' Rh6' Rh4' 59.42(10)
Rh2' Rh6' Rh4' 88.21(11)
C6C' Rh6' Rh3' 102.1(10)
C6A' Rh6' Rh3' 62.8(10)
C6B' Rh6' Rh3' 106.1(9)
P4' Rh6' Rh3' 154.7(2)
Rh5' Rh6' Rh3' 87.61(11)
Rh2' Rh6' Rh3' 58.61(9)
Rh4' Rh6' Rh3' 57.40(9)
O1A' C1A' Rh5' 145(3)
O1A' C1A' Rh1' 127(3)
Rh5' C1A' Rh1' 79.4(12)
O1A' C1A' Rh2' 128(3)
Rh5' C1A' Rh2' 77.4(13)
Rh1' C1A' Rh2' 73.0(11)
O1B' C1B' Rh4' 141(2)
O1B' C1B' Rh3' 132(2)
Rh4' C1B' Rh3' 81.4(10)
O1B' C1B' Rh1' 122(2)
Rh4' C1B' Rh1' 80.4(9)
Rh3' C1B' Rh1' 76.2(8)
O1C' C1C' Rh1' 165(3)
O2A' C2A' Rh2' 161(3)
O4A' C4A' Rh4' 175(3)
O5A' C5A' Rh5' 173(3)
O6A' C6A' Rh6' 140(3)
O6A' C6A' Rh2' 133(3)
Rh6' C6A' Rh2' 84.2(14)
O6B' C6B' Rh4' 133(2)
O6B' C6B' Rh6' 138(3)
Rh4' C6B' Rh6' 81.0(11)
O6B' C6B' Rh5' 129(2)
Rh4' C6B' Rh5' 76.4(11)
Rh6' C6B' Rh5' 75.9(10)
O6C' C6C' Rh6' 174(3)
C111 P1' C211 103.3(10)
C111 P1' C200 101.1(10)
C211 P1' C200 107.8(11)
C111 P1' Rh3' 120.4(8)
C211 P1' Rh3' 116.1(7)
C200 P1' Rh3' 106.6(9)
C200 P2' C411 110.6(12)
C200 P2' C311 100.1(11)
C411 P2' C311 102.2(9)
C200 P2' Rh4' 110.0(9)
C411 P2' Rh4' 117.2(7)
C311 P2' Rh4' 115.2(8)
C600 P3' C511 101.3(11)
C600 P3' C611 103.5(12)
C511 P3' C611 100.0(10)
C600 P3' Rh5' 113.5(10)
C511 P3' Rh5' 115.9(8)
C611 P3' Rh5' 120.1(8)
C711 P4' C811 104.2(12)
C711 P4' C600 104.2(13)
C811 P4' C600 105.3(12)
C711 P4' Rh6' 114.7(8)
C811 P4' Rh6' 118.4(8)
C600 P4' Rh6' 108.8(10)
P2' C200 P1' 123.6(14)
P3' C600 P4' 114.3(15)
C112 C111 C116 120.0
C112 C111 P1' 120.1(13)
C116 C111 P1' 119.9(13)
C111 C112 C113 120.0
C112 C113 C114 120.0
C113 C114 C115 120.0
C116 C115 C114 120.0
C115 C116 C111 120.0
C212 C211 C216 120.0
C212 C211 P1' 121.3(11)
C216 C211 P1' 118.6(11)
C211 C212 C213 120.0
C214 C213 C212 120.0
C213 C214 C215 120.0
C216 C215 C214 120.0
C215 C216 C211 120.0
C312 C311 C316 120.0
C312 C311 P2' 120.6(12)
C316 C311 P2' 119.4(11)
C313 C312 C311 120.0
C312 C313 C314 120.0
C315 C314 C313 120.0
C316 C315 C314 120.0
C315 C316 C311 120.0
C412 C411 C416 120.0
C412 C411 P2' 116.3(13)
C416 C411 P2' 123.7(13)
C413 C412 C411 120.0
C414 C413 C412 120.0
C413 C414 C415 120.0
C414 C415 C416 120.0
C415 C416 C411 120.0
C512 C511 C516 120.0
C512 C511 P3' 124.2(12)
C516 C511 P3' 115.8(12)
C511 C512 C513 120.0
C514 C513 C512 120.0
C513 C514 C515 120.0
C516 C515 C514 120.0
C515 C516 C511 120.0
C612 C611 C616 120.0
C612 C611 P3' 121.3(12)
C616 C611 P3' 118.7(12)
C611 C612 C613 120.0
C612 C613 C614 120.0
C615 C614 C613 120.0
C614 C615 C616 120.0
C615 C616 C611 120.0
C712 C711 C716 120.0
C712 C711 P4' 123.0(17)
C716 C711 P4' 116.7(17)
C711 C712 C713 120.0
C712 C713 C714 120.0
C715 C714 C713 120.0
C714 C715 C716 120.0
C715 C716 C711 120.0
C812 C811 C816 120.0
C812 C811 P4' 117.1(13)
C816 C811 P4' 122.6(13)
C811 C812 C813 120.0
C814 C813 C812 120.0
C815 C814 C813 120.0
C814 C815 C816 120.0
C815 C816 C811 120.0
C9' C1' C2' 123(3)
C9' C1' C6' 105(2)
C2' C1' C6' 121(3)
C9' C1' Rh1' 133(2)
C2' C1' Rh1' 66.4(15)
C6' C1' Rh1' 105.2(18)
C12' C2' C1' 115(3)
C12' C2' C3' 108(2)
C1' C2' C3' 116(3)
C12' C2' Rh1' 134(2)
C1' C2' Rh1' 74.6(15)
C3' C2' Rh1' 106.2(19)
C4' C3' C14' 117(3)
C4' C3' C2' 125(3)
C14' C3' C2' 107(3)
C4' C3' Rh2' 70.7(18)
C14' C3' Rh2' 129(2)
C2' C3' Rh2' 106.7(18)
C3' C4' C17' 118(3)
C3' C4' C5' 119(3)
C17' C4' C5' 109(3)
C3' C4' Rh2' 71.4(17)
C17' C4' Rh2' 132(2)
C5' C4' Rh2' 104.9(18)
C6' C5' C19' 113(3)
C6' C5' C4' 119(3)
C19' C5' C4' 104(3)
C6' C5' Rh3' 73.7(17)
C19' C5' Rh3' 138(2)
C4' C5' Rh3' 107.6(19)
C7' C6' C5' 124(3)
C7' C6' C1' 105(3)
C5' C6' C1' 118(3)
C7' C6' Rh3' 135(2)
C5' C6' Rh3' 67.0(17)
C1' C6' Rh3' 104.0(18)
C6' C7' C21' 118(3)
C6' C7' C8' 109(3)
C21' C7' C8' 122(2)
C9' C8' C24' 119(3)
C9' C8' C7' 113(2)
C24' C8' C7' 118(3)
C10' C9' C8' 124(3)
C10' C9' C1' 116(3)
C8' C9' C1' 108(2)
C9' C10' C11' 127(3)
C9' C10' C26' 121(3)
C11' C10' C26' 102(2)
C12' C11' C10' 117(3)
C12' C11' C28' 119(3)
C10' C11' C28' 114(2)
C11' C12' C2' 122(3)
C11' C12' C13' 119(3)
C2' C12' C13' 109(3)
C30' C13' C12' 122(3)
C30' C13' C14' 119(3)
C12' C13' C14' 107(3)
C15' C14' C3' 124(3)
C15' C14' C13' 120(3)
C3' C14' C13' 109(2)
C16' C15' C14' 117(3)
C16' C15' C32' 110(3)
C14' C15' C32' 118(3)
C17' C16' C15' 121(3)
C17' C16' C34' 115(3)
C15' C16' C34' 112(3)
C16' C17' C4' 122(3)
C16' C17' C18' 124(3)
C4' C17' C18' 107(3)
C36' C18' C19' 119(3)
C36' C18' C17' 118(3)
C19' C18' C17' 109(3)
C20' C19' C5' 125(3)
C20' C19' C18' 118(3)
C5' C19' C18' 110(3)
C19' C20' C21' 119(3)
C19' C20' C38' 121(3)
C21' C20' C38' 107(3)
C20' C21' C7' 120(3)
C20' C21' C22' 109(2)
C7' C21' C22' 118(3)
C23' C22' C39' 121(3)
C23' C22' C21' 120(3)
C39' C22' C21' 106(3)
C24' C23' C22' 121(3)
C24' C23' C42' 108(3)
C22' C23' C42' 117(3)
C23' C24' C8' 122(3)
C23' C24' C25' 113(3)
C8' C24' C25' 117(3)
C26' C25' C24' 124(3)
C26' C25' C43' 119(2)
C24' C25' C43' 105(3)
C25' C26' C27' 121(3)
C25' C26' C10' 115(3)
C27' C26' C10' 109(2)
C45' C27' C26' 119(3)
C45' C27' C28' 121(3)
C26' C27' C28' 109(3)
C29' C28' C11' 122(3)
C29' C28' C27' 120(3)
C11' C28' C27' 105(2)
C47' C29' C28' 116(3)
C47' C29' C30' 115(3)
C28' C29' C30' 118(3)
C13' C30' C31' 123(3)
C13' C30' C29' 121(3)
C31' C30' C29' 103(2)
C48' C31' C30' 111(3)
C48' C31' C32' 119(3)
C30' C31' C32' 117(3)
C33' C32' C15' 105(3)
C33' C32' C31' 120(3)
C15' C32' C31' 122(3)
C32' C33' C50' 121(3)
C32' C33' C34' 113(3)
C50' C33' C34' 115(3)
C35' C34' C16' 126(3)
C35' C34' C33' 121(3)
C16' C34' C33' 100(3)
C34' C35' C52' 126(3)
C34' C35' C36' 118(3)
C52' C35' C36' 104(3)
C37' C36' C18' 122(3)
C37' C36' C35' 110(3)
C18' C36' C35' 120(3)
C38' C37' C36' 118(3)
C38' C37' C53' 118(3)
C36' C37' C53' 107(3)
C37' C38' C39' 121(3)
C37' C38' C20' 123(3)
C39' C38' C20' 110(3)
C38' C39' C40' 119(3)
C38' C39' C22' 108(3)
C40' C39' C22' 120(3)
C39' C40' C54' 121(3)
C39' C40' C41' 119(3)
C54' C40' C41' 111(3)
C42' C41' C56' 126(3)
C42' C41' C40' 119(3)
C56' C41' C40' 104(3)
C41' C42' C23' 124(3)
C41' C42' C43' 116(3)
C23' C42' C43' 108(3)
C44' C43' C25' 117(3)
C44' C43' C42' 122(3)
C25' C43' C42' 107(3)
C45' C44' C43' 123(3)
C45' C44' C57' 111(3)
C43' C44' C57' 114(3)
C44' C45' C27' 121(3)
C44' C45' C46' 111(3)
C27' C45' C46' 116(3)
C47' C46' C58' 124(3)
C47' C46' C45' 123(3)
C58' C46' C45' 106(3)
C46' C47' C29' 124(3)
C46' C47' C48' 118(3)
C29' C47' C48' 103(3)
C49' C48' C31' 121(3)
C49' C48' C47' 121(3)
C31' C48' C47' 108(3)
C48' C49' C59' 118(3)
C48' C49' C50' 122(3)
C59' C49' C50' 105(3)
C51' C50' C33' 121(3)
C51' C50' C49' 109(3)
C33' C50' C49' 116(3)
C50' C51' C52' 122(3)
C50' C51' C60' 108(3)
C52' C51' C60' 121(3)
C53' C52' C35' 114(3)
C53' C52' C51' 115(3)
C35' C52' C51' 115(3)
C54' C53' C52' 127(3)
C54' C53' C37' 120(3)
C52' C53' C37' 104(3)
C55' C54' C53' 118(3)
C55' C54' C40' 106(3)
C53' C54' C40' 120(3)
C54' C55' C60' 126(4)
C54' C55' C56' 112(3)
C60' C55' C56' 110(3)
C41' C56' C57' 115(3)
C41' C56' C55' 108(3)
C57' C56' C55' 127(3)
C56' C57' C44' 126(3)
C56' C57' C58' 121(3)
C44' C57' C58' 102(3)
C46' C58' C59' 120(3)
C46' C58' C57' 110(3)
C59' C58' C57' 113(3)
C60' C59' C58' 124(3)
C60' C59' C49' 110(3)
C58' C59' C49' 118(3)
C59' C60' C55' 126(3)
C59' C60' C51' 108(3)
C55' C60' C51' 113(3)

loop_
_geom_bond_atom_site_label_1
_geom_bond_atom_site_label_2
_geom_bond_distance
Rh1 C1C 1.88(5)
Rh1 C2 2.19(3)
Rh1 C1 2.19(3)
Rh1 C1B 2.25(3)
Rh1 C1A 2.30(3)
Rh1 Rh3 2.725(4)
Rh1 Rh2 2.734(4)
Rh1 Rh4 2.770(4)
Rh1 Rh5 2.792(4)
Rh2 C2A 1.88(4)
Rh2 C6A 2.13(3)
Rh2 C4 2.13(3)
Rh2 C3 2.20(3)
Rh2 C1A 2.29(3)
Rh2 Rh3 2.768(4)
Rh2 Rh5 2.785(4)
Rh2 Rh6 2.790(4)
Rh3 C1B 2.11(3)
Rh3 C5 2.17(3)
Rh3 C6 2.18(3)
Rh3 P1 2.292(10)
Rh3 C6A 2.49(3)
Rh3 Rh4 2.732(4)
Rh3 Rh6 2.860(4)
Rh4 C4A 1.94(4)
Rh4 C1B 2.13(3)
Rh4 C6B 2.16(3)
Rh4 P2 2.308(10)
Rh4 Rh5 2.757(4)
Rh4 Rh6 2.789(4)
Rh5 C5A 1.95(4)
Rh5 C1A 2.00(3)
Rh5 C6B 2.22(3)
Rh5 P3 2.308(9)
Rh5 Rh6 2.765(4)
Rh6 C6C 1.69(4)
Rh6 C6A 2.09(3)
Rh6 C6B 2.21(4)
Rh6 P4 2.328(9)
C1A O1A 1.14(3)
C1B O1B 1.20(3)
C1C O1C 1.13(4)
C2A O2A 1.14(4)
C4A O4A 1.14(4)
C5A O5A 1.07(4)
C6A O6A 1.15(3)
C6B O6B 1.19(4)
C6C O6C 1.23(4)
P1 C201 1.81(2)
P1 C100 1.86(3)
P1 C101 1.867(17)
P2 C401 1.744(18)
P2 C301 1.844(16)
P2 C100 1.87(3)
P3 C601 1.806(19)
P3 C501 1.816(18)
P3 C500 1.86(3)
P4 C500 1.79(3)
P4 C801 1.82(2)
P4 C701 1.85(2)
C101 C102 1.3900
C101 C106 1.3900
C102 C103 1.3900
C103 C104 1.3900
C104 C105 1.3900
C105 C106 1.3900
C201 C202 1.3900
C201 C206 1.3900
C202 C203 1.3900
C203 C204 1.3900
C204 C205 1.3900
C205 C206 1.3900
C301 C302 1.3900
C301 C306 1.3900
C302 C303 1.3900
C303 C304 1.3900
C304 C305 1.3900
C305 C306 1.3900
C401 C402 1.3900
C401 C406 1.3900
C402 C403 1.3900
C403 C404 1.3900
C404 C405 1.3900
C405 C406 1.3900
C501 C502 1.3900
C501 C506 1.3900
C502 C503 1.3900
C503 C504 1.3900
C504 C505 1.3900
C505 C506 1.3900
C601 C602 1.3900
C601 C606 1.3900
C602 C603 1.3900
C603 C604 1.3900
C604 C605 1.3900
C605 C606 1.3900
C701 C702 1.3900
C701 C706 1.3900
C702 C703 1.3900
C703 C704 1.3900
C704 C705 1.3900
C705 C706 1.3900
C801 C802 1.3900
C801 C806 1.3900
C802 C803 1.3900
C803 C804 1.3900
C804 C805 1.3900
C805 C806 1.3900
C1 C2 1.35(4)
C1 C6 1.43(4)
C1 C9 1.56(4)
C2 C12 1.46(4)
C2 C3 1.53(4)
C3 C4 1.42(4)
C3 C14 1.42(4)
C4 C17 1.49(4)
C4 C5 1.49(4)
C5 C19 1.43(4)
C5 C6 1.47(4)
C6 C7 1.54(4)
C7 C21 1.34(4)
C7 C8 1.52(4)
C8 C9 1.42(4)
C8 C24 1.45(4)
C9 C10 1.33(4)
C10 C11 1.37(4)
C10 C26 1.49(4)
C11 C12 1.46(4)
C11 C28 1.46(4)
C12 C13 1.46(4)
C13 C30 1.36(4)
C13 C14 1.43(4)
C14 C15 1.40(4)
C15 C16 1.42(4)
C15 C32 1.42(4)
C16 C17 1.44(4)
C16 C34 1.46(4)
C17 C18 1.48(4)
C18 C36 1.40(4)
C18 C19 1.47(4)
C19 C20 1.36(4)
C20 C38 1.47(4)
C20 C21 1.48(4)
C21 C22 1.37(4)
C22 C23 1.35(4)
C22 C39 1.49(4)
C23 C24 1.45(4)
C23 C42 1.56(4)
C24 C25 1.33(4)
C25 C26 1.41(4)
C25 C43 1.42(4)
C26 C27 1.37(4)
C27 C45 1.32(4)
C27 C28 1.52(4)
C28 C29 1.35(4)
C29 C30 1.45(4)
C29 C47 1.51(4)
C30 C31 1.46(4)
C31 C32 1.33(4)
C31 C48 1.50(5)
C32 C33 1.57(4)
C33 C50 1.34(4)
C33 C34 1.38(4)
C34 C35 1.35(4)
C35 C52 1.40(4)
C35 C36 1.49(4)
C36 C37 1.50(4)
C37 C53 1.38(4)
C37 C38 1.41(4)
C38 C39 1.47(4)
C39 C40 1.39(4)
C40 C41 1.43(4)
C40 C54 1.43(4)
C41 C56 1.42(4)
C41 C42 1.44(4)
C42 C43 1.49(5)
C43 C44 1.40(4)
C44 C45 1.43(4)
C44 C57 1.46(4)
C45 C46 1.47(4)
C46 C47 1.37(4)
C46 C58 1.50(4)
C47 C48 1.41(4)
C48 C49 1.41(4)
C49 C59 1.42(4)
C49 C50 1.51(4)
C50 C51 1.42(4)
C51 C52 1.40(4)
C51 C60 1.49(4)
C52 C53 1.42(4)
C53 C54 1.38(4)
C54 C55 1.39(4)
C55 C60 1.43(4)
C55 C56 1.55(4)
C56 C57 1.33(4)
C57 C58 1.42(4)
C58 C59 1.44(4)
C59 C60 1.37(4)
Rh1' C1C' 1.86(4)
Rh1' C2' 2.13(3)
Rh1' C1' 2.24(3)
Rh1' C1A' 2.28(4)
Rh1' C1B' 2.28(3)
Rh1' Rh3' 2.730(4)
Rh1' Rh2' 2.751(4)
Rh1' Rh5' 2.786(4)
Rh1' Rh4' 2.795(4)
Rh2' C2A' 1.85(3)
Rh2' C6A' 2.12(4)
Rh2' C4' 2.16(3)
Rh2' C3' 2.17(3)
Rh2' C1A' 2.34(4)
Rh2' Rh5' 2.771(4)
Rh2' Rh3' 2.772(4)
Rh2' Rh6' 2.794(4)
Rh3' C5' 2.10(3)
Rh3' C1B' 2.14(3)
Rh3' C6' 2.19(3)
Rh3' P1' 2.303(9)
Rh3' Rh4' 2.722(4)
Rh3' Rh6' 2.868(4)
Rh4' C4A' 1.93(4)
Rh4' C1B' 2.04(3)
Rh4' C6B' 2.13(3)
Rh4' P2' 2.314(9)
Rh4' Rh5' 2.759(4)
Rh4' Rh6' 2.799(4)
Rh5' C5A' 1.86(3)
Rh5' C1A' 2.08(4)
Rh5' P3' 2.297(9)
Rh5' C6B' 2.32(3)
Rh5' Rh6' 2.768(4)
Rh6' C6C' 1.79(4)
Rh6' C6A' 2.05(3)
Rh6' C6B' 2.18(3)
Rh6' P4' 2.312(10)
C1A' O1A' 1.12(4)
C1B' O1B' 1.20(3)
C1C' O1C' 1.16(4)
C2A' O2A' 1.15(3)
C4A' O4A' 1.10(4)
C5A' O5A' 1.19(4)
C6A' O6A' 1.17(4)
C6B' O6B' 1.19(3)
C6C' O6C' 1.16(4)
P1' C111 1.780(17)
P1' C211 1.844(17)
P1' C200 1.88(2)
P2' C200 1.77(2)
P2' C411 1.832(16)
P2' C311 1.834(15)
P3' C600 1.79(3)
P3' C511 1.805(16)
P3' C611 1.807(16)
P4' C711 1.80(2)
P4' C811 1.801(17)
P4' C600 1.85(3)
C111 C112 1.3900
C111 C116 1.3900
C112 C113 1.3900
C113 C114 1.3900
C114 C115 1.3900
C115 C116 1.3900
C211 C212 1.3900
C211 C216 1.3900
C212 C213 1.3900
C213 C214 1.3900
C214 C215 1.3900
C215 C216 1.3900
C311 C312 1.3900
C311 C316 1.3900
C312 C313 1.3900
C313 C314 1.3900
C314 C315 1.3900
C315 C316 1.3900
C411 C412 1.3900
C411 C416 1.3900
C412 C413 1.3900
C413 C414 1.3900
C414 C415 1.3900
C415 C416 1.3900
C511 C512 1.3900
C511 C516 1.3900
C512 C513 1.3900
C513 C514 1.3900
C514 C515 1.3900
C515 C516 1.3900
C611 C612 1.3900
C611 C616 1.3900
C612 C613 1.3900
C613 C614 1.3900
C614 C615 1.3900
C615 C616 1.3900
C711 C712 1.3900
C711 C716 1.3900
C712 C713 1.3900
C713 C714 1.3900
C714 C715 1.3900
C715 C716 1.3900
C811 C812 1.3900
C811 C816 1.3900
C812 C813 1.3900
C813 C814 1.3900
C814 C815 1.3900
C815 C816 1.3900
C1' C9' 1.45(4)
C1' C2' 1.46(4)
C1' C6' 1.61(4)
C2' C12' 1.45(4)
C2' C3' 1.53(4)
C3' C4' 1.41(4)
C3' C14' 1.46(4)
C4' C17' 1.47(4)
C4' C5' 1.58(4)
C5' C6' 1.45(4)
C5' C19' 1.46(4)
C6' C7' 1.38(4)
C7' C21' 1.44(4)
C7' C8' 1.45(4)
C8' C9' 1.39(3)
C8' C24' 1.43(4)
C9' C10' 1.29(3)
C10' C11' 1.43(3)
C10' C26' 1.53(4)
C11' C12' 1.42(4)
C11' C28' 1.46(4)
C12' C13' 1.48(4)
C13' C30' 1.37(4)
C13' C14' 1.50(4)
C14' C15' 1.41(4)
C15' C16' 1.39(4)
C15' C32' 1.43(4)
C16' C17' 1.37(4)
C16' C34' 1.46(4)
C17' C18' 1.47(4)
C18' C36' 1.43(4)
C18' C19' 1.46(4)
C19' C20' 1.36(4)
C20' C21' 1.43(4)
C20' C38' 1.43(4)
C21' C22' 1.47(4)
C22' C23' 1.43(4)
C22' C39' 1.45(4)
C23' C24' 1.39(4)
C23' C42' 1.44(4)
C24' C25' 1.47(4)
C25' C26' 1.34(3)
C25' C43' 1.48(4)
C26' C27' 1.46(4)
C27' C45' 1.39(4)
C27' C28' 1.46(4)
C28' C29' 1.44(4)
C29' C47' 1.39(4)
C29' C30' 1.47(4)
C30' C31' 1.44(4)
C31' C48' 1.44(4)
C31' C32' 1.48(4)
C32' C33' 1.42(4)
C33' C50' 1.47(4)
C33' C34' 1.50(4)
C34' C35' 1.35(4)
C35' C52' 1.40(4)
C35' C36' 1.46(4)
C36' C37' 1.39(4)
C37' C38' 1.37(4)
C37' C53' 1.51(4)
C38' C39' 1.42(4)
C39' C40' 1.42(4)
C40' C54' 1.42(4)
C40' C41' 1.48(4)
C41' C42' 1.38(4)
C41' C56' 1.40(4)
C42' C43' 1.51(4)
C43' C44' 1.43(4)
C44' C45' 1.29(4)
C44' C57' 1.45(4)
C45' C46' 1.45(4)
C46' C47' 1.33(4)
C46' C58' 1.36(4)
C47' C48' 1.50(4)
C48' C49' 1.38(4)
C49' C59' 1.47(4)
C49' C50' 1.48(5)
C50' C51' 1.42(4)
C51' C52' 1.46(4)
C51' C60' 1.46(4)
C52' C53' 1.39(4)
C53' C54' 1.33(4)
C54' C55' 1.33(4)
C55' C60' 1.45(4)
C55' C56' 1.46(5)
C56' C57' 1.43(4)
C57' C58' 1.49(4)
C58' C59' 1.47(4)
C59' C60' 1.42(4)
